data_7250461
loop_
_publ_author_name
'Jemai, Mahdi'
'Barcel\'o-Oliver, Miquel'
'Marouani, Houda'
'Roisnel, Thierry'
'Frontera, Antonio'
'Prohens, Rafel'

_publ_section_title
;
 Structural and computational analysis of H-bond mediated
 anion&#x22EF;anion interactions in new salts of fumaric and maleic acids
;
_journal_issue 27
_journal_name_full CrystEngComm
_journal_page_first 4686
_journal_page_last 4698
_journal_paper_doi 10.1039/D5CE00380F
_journal_volume 27
_journal_year 2025
_chemical_compound_source 'synthesis as described'
_chemical_formula_moiety 'C7 H14 N O2, 0.5(C4 H2 O4)'
_chemical_formula_sum 'C9 H15 N O4'
_chemical_formula_weight 201.22
_space_group_crystal_system triclinic
_space_group_IT_number 2
_space_group_name_Hall '-P 1'
_space_group_name_H-M_alt 'P -1'
_atom_sites_solution_hydrogens mixed
_atom_sites_solution_primary dual
_audit_update_record
;
2025-04-01 deposited with the CCDC.	2025-05-28 downloaded from the CCDC.
;
_cell_angle_alpha 99.262(3)
_cell_angle_beta 99.099(3)
_cell_angle_gamma 102.841(3)
_cell_formula_units_Z 2
_cell_length_a 5.6190(5)
_cell_length_b 8.2905(7)
_cell_length_c 11.0972(9)
_cell_measurement_reflns_used 3809
_cell_measurement_temperature 150(2)
_cell_measurement_theta_max 27.5811
_cell_measurement_theta_min 2.8704
_cell_measurement_wavelength 0.710730
_cell_volume 487.25(7)
_computing_cell_refinement 'APEX3 (Bruker, 2015)'
_computing_data_collection 'Bruker APEX3 (Bruker, 2015)'
_computing_data_reduction 'SAINT (Bruker, 2014)'
_computing_molecular_graphics
;
   'SXGRAPH (L. Farrugia, 1999), Mercury (CSD, 2020)'
;
_computing_publication_material 'CRYSCALC (T. Roisnel, local program, 2021)'
_computing_structure_refinement 'SHELXL-2019_2 (Sheldrick, 2019)'
_computing_structure_solution 'SHELXT 2018_2 (Sheldrick, 2018)'
_diffrn_ambient_temperature 150(2)
_diffrn_detector CMOS-PHOTON70
_diffrn_detector_area_resol_mean 7.39
_diffrn_measured_fraction_theta_full 0.993
_diffrn_measured_fraction_theta_max 0.980
_diffrn_measurement_device_type 'D8 VENTURE Bruker AXS'
_diffrn_measurement_method 'rotation images'
_diffrn_orient_matrix_UB_11 0.1056910
_diffrn_orient_matrix_UB_12 -0.0121704
_diffrn_orient_matrix_UB_13 -0.0637565
_diffrn_orient_matrix_UB_21 -0.1210343
_diffrn_orient_matrix_UB_22 0.0342858
_diffrn_orient_matrix_UB_23 -0.0607192
_diffrn_orient_matrix_UB_31 0.0943820
_diffrn_orient_matrix_UB_32 0.1210121
_diffrn_orient_matrix_UB_33 0.0306185
_diffrn_radiation_monochromator 'multilayer monochromator'
_diffrn_radiation_probe x-ray
_diffrn_radiation_source 'Incoatec microfocus sealed tube'
_diffrn_radiation_type MoK\a
_diffrn_radiation_wavelength 0.71073
_diffrn_reflns_av_R_equivalents 0.0278
_diffrn_reflns_av_unetI/netI 0.0358
_diffrn_reflns_limit_h_max 7
_diffrn_reflns_limit_h_min -7
_diffrn_reflns_limit_k_max 10
_diffrn_reflns_limit_k_min -10
_diffrn_reflns_limit_l_max 14
_diffrn_reflns_limit_l_min -14
_diffrn_reflns_number 5417
_diffrn_reflns_theta_full 25.242
_diffrn_reflns_theta_max 27.611
_diffrn_reflns_theta_min 2.574
_diffrn_source_current 1.00
_diffrn_source_power 50.0
_diffrn_source_voltage 50.00
_exptl_absorpt_coefficient_mu 0.108
_exptl_absorpt_correction_T_max 0.989
_exptl_absorpt_correction_T_min 0.810
_exptl_absorpt_correction_type multi-scan
_exptl_absorpt_process_details
;
  [Sheldrick, G.M. (2014). SADABS Bruker AXS Inc., Madison, Wisconsin, USA]
;
_exptl_crystal_colour colourless
_exptl_crystal_density_diffrn 1.372
_exptl_crystal_description prism
_exptl_crystal_F_000 216
_exptl_crystal_size_max 0.400
_exptl_crystal_size_mid 0.310
_exptl_crystal_size_min 0.100
_refine_diff_density_max 0.300
_refine_diff_density_min -0.220
_refine_diff_density_rms 0.040
_refine_ls_extinction_method none
_refine_ls_goodness_of_fit_ref 1.034
_refine_ls_hydrogen_treatment mixed
_refine_ls_matrix_type full
_refine_ls_number_parameters 133
_refine_ls_number_reflns 2218
_refine_ls_number_restraints 0
_refine_ls_restrained_S_all 1.034
_refine_ls_R_factor_all 0.0437
_refine_ls_R_factor_gt 0.0392
_refine_ls_shift/su_max 0.008
_refine_ls_shift/su_mean 0.001
_refine_ls_structure_factor_coef Fsqd
_refine_ls_weighting_details 'w=1/[\s^2^(Fo^2^)+(0.0544P)^2^+0.1450P] where P=(Fo^2^+2Fc^2^)/3'
_refine_ls_weighting_scheme calc
_refine_ls_wR_factor_gt 0.1056
_refine_ls_wR_factor_ref 0.1090
_reflns_number_gt 1975
_reflns_number_total 2218
_reflns_threshold_expression >2sigma(I)
_cod_data_source_file d5ce00380f2.cif
_cod_data_source_block HM2303_Mahdi2
_cod_depositor_comments 'Adding full bibliography for 7250461--7250466.cif.'
_cod_database_code 7250461

loop_
_space_group_symop_operation_xyz
'x, y, z'
'-x, -y, -z'

loop_
_atom_site_label
_atom_site_type_symbol
_atom_site_fract_x
_atom_site_fract_y
_atom_site_fract_z
_atom_site_U_iso_or_equiv
_atom_site_adp_type
_atom_site_occupancy
_atom_site_site_symmetry_order
_atom_site_calc_flag
_atom_site_refinement_flags_posn
_atom_site_refinement_flags_adp
_atom_site_refinement_flags_occupancy
_atom_site_disorder_assembly
_atom_site_disorder_group
O1 O 1.10137(17) 0.19207(11) 0.15279(9) 0.0266(2) Uani 1 1 d . . . . .
C2 C 1.0498(3) 0.01912(17) 0.16665(14) 0.0333(3) Uani 1 1 d . . . . .
H2A H 1.120970 0.010626 0.252200 0.040 Uiso 1 1 calc R U . . .
H2B H 1.119064 -0.049592 0.106459 0.040 Uiso 1 1 calc R U . . .
C3 C 0.7654(3) -0.03856(16) 0.13989(14) 0.0311(3) Uani 1 1 d . . . . .
H3A H 0.702276 -0.121979 0.060262 0.037 Uiso 1 1 calc R U . . .
H3B H 0.706456 -0.090390 0.207687 0.037 Uiso 1 1 calc R U . . .
O4 O 0.68351(17) 0.11234(11) 0.13271(9) 0.0263(2) Uani 1 1 d . . . . .
C5 C 0.8948(2) 0.25094(15) 0.18116(11) 0.0206(3) Uani 1 1 d . . . . .
C6 C 0.8727(2) 0.39326(15) 0.11400(11) 0.0228(3) Uani 1 1 d . . . . .
H6A H 0.836278 0.349026 0.022910 0.027 Uiso 1 1 calc R U . . .
H6B H 1.033662 0.480133 0.135637 0.027 Uiso 1 1 calc R U . . .
C7 C 0.6687(2) 0.47383(16) 0.14811(12) 0.0248(3) Uani 1 1 d . . . . .
H7A H 0.668415 0.572012 0.107810 0.030 Uiso 1 1 calc R U . . .
H7B H 0.504745 0.391214 0.116952 0.030 Uiso 1 1 calc R U . . .
N8 N 0.7077(2) 0.53021(13) 0.28557(10) 0.0228(2) Uani 1 1 d . . . . .
H8A H 0.585(3) 0.585(2) 0.3057(15) 0.027 Uiso 1 1 d . U . . .
H8B H 0.850(3) 0.616(2) 0.3168(15) 0.027 Uiso 1 1 d . U . . .
C9 C 0.7127(2) 0.38661(16) 0.35009(12) 0.0254(3) Uani 1 1 d . . . . .
H9A H 0.551439 0.300375 0.322097 0.031 Uiso 1 1 calc R U . . .
H9B H 0.737142 0.427314 0.441177 0.031 Uiso 1 1 calc R U . . .
C10 C 0.9219(2) 0.30839(16) 0.32161(11) 0.0234(3) Uani 1 1 d . . . . .
H10A H 0.919480 0.210300 0.362255 0.028 Uiso 1 1 calc R U . . .
H10B H 1.083990 0.392126 0.355818 0.028 Uiso 1 1 calc R U . . .
C11 C 0.2947(2) 0.79410(14) 0.38866(11) 0.0211(3) Uani 1 1 d . . . . .
O12 O 0.33912(18) 0.67579(12) 0.31689(11) 0.0392(3) Uani 1 1 d . . . . .
O13 O 0.07951(16) 0.80247(11) 0.39980(9) 0.0264(2) Uani 1 1 d . . . . .
C14 C 0.5132(2) 0.93224(15) 0.46361(11) 0.0212(3) Uani 1 1 d . . . . .
H14 H 0.676652 0.922079 0.458645 0.025 Uiso 1 1 calc R U . . .

loop_
_atom_site_aniso_label
_atom_site_aniso_U_11
_atom_site_aniso_U_22
_atom_site_aniso_U_33
_atom_site_aniso_U_23
_atom_site_aniso_U_13
_atom_site_aniso_U_12
O1 0.0281(5) 0.0219(5) 0.0308(5) 0.0040(4) 0.0073(4) 0.0086(4)
C2 0.0424(8) 0.0221(6) 0.0362(8) 0.0052(5) 0.0042(6) 0.0128(6)
C3 0.0429(8) 0.0167(6) 0.0335(7) 0.0052(5) 0.0090(6) 0.0062(5)
O4 0.0275(5) 0.0158(4) 0.0294(5) 0.0000(3) -0.0005(4) 0.0007(4)
C5 0.0226(6) 0.0172(5) 0.0197(6) 0.0021(4) 0.0026(5) 0.0027(4)
C6 0.0294(6) 0.0196(6) 0.0181(6) 0.0041(4) 0.0041(5) 0.0036(5)
C7 0.0300(6) 0.0194(6) 0.0222(6) 0.0024(5) -0.0005(5) 0.0059(5)
N8 0.0216(5) 0.0180(5) 0.0243(5) -0.0022(4) 0.0022(4) 0.0022(4)
C9 0.0304(7) 0.0230(6) 0.0201(6) 0.0016(5) 0.0065(5) 0.0021(5)
C10 0.0282(6) 0.0215(6) 0.0179(6) 0.0034(5) 0.0009(5) 0.0039(5)
C11 0.0228(6) 0.0162(5) 0.0219(6) 0.0026(4) 0.0020(5) 0.0031(4)
O12 0.0257(5) 0.0281(5) 0.0526(7) -0.0172(5) 0.0027(5) 0.0055(4)
O13 0.0212(4) 0.0224(4) 0.0306(5) -0.0016(4) 0.0042(4) 0.0015(3)
C14 0.0202(6) 0.0187(5) 0.0220(6) 0.0032(5) 0.0022(5) 0.0019(4)

loop_
_atom_type_symbol
_atom_type_description
_atom_type_scat_dispersion_real
_atom_type_scat_dispersion_imag
_atom_type_scat_source
C C 0.0033 0.0016 'International Tables Vol C Tables 4.2.6.8 and 6.1.1.4'
H H 0.0000 0.0000 'International Tables Vol C Tables 4.2.6.8 and 6.1.1.4'
N N 0.0061 0.0033 'International Tables Vol C Tables 4.2.6.8 and 6.1.1.4'
O O 0.0106 0.0060 'International Tables Vol C Tables 4.2.6.8 and 6.1.1.4'

loop_
_geom_angle_atom_site_label_1
_geom_angle_atom_site_label_2
_geom_angle_atom_site_label_3
_geom_angle
_geom_angle_site_symmetry_1
_geom_angle_site_symmetry_3
_geom_angle_publ_flag
C5 O1 C2 105.71(10) . . ?
O1 C2 C3 104.00(11) . . ?
O1 C2 H2A 111.0 . . ?
C3 C2 H2A 111.0 . . ?
O1 C2 H2B 111.0 . . ?
C3 C2 H2B 111.0 . . ?
H2A C2 H2B 109.0 . . ?
O4 C3 C2 105.02(10) . . ?
O4 C3 H3A 110.7 . . ?
C2 C3 H3A 110.7 . . ?
O4 C3 H3B 110.7 . . ?
C2 C3 H3B 110.7 . . ?
H3A C3 H3B 108.8 . . ?
C5 O4 C3 107.03(10) . . ?
O1 C5 O4 105.64(9) . . ?
O1 C5 C6 108.29(9) . . ?
O4 C5 C6 109.48(10) . . ?
O1 C5 C10 111.28(10) . . ?
O4 C5 C10 110.73(9) . . ?
C6 C5 C10 111.23(10) . . ?
C5 C6 C7 111.71(10) . . ?
C5 C6 H6A 109.3 . . ?
C7 C6 H6A 109.3 . . ?
C5 C6 H6B 109.3 . . ?
C7 C6 H6B 109.3 . . ?
H6A C6 H6B 107.9 . . ?
N8 C7 C6 110.66(10) . . ?
N8 C7 H7A 109.5 . . ?
C6 C7 H7A 109.5 . . ?
N8 C7 H7B 109.5 . . ?
C6 C7 H7B 109.5 . . ?
H7A C7 H7B 108.1 . . ?
C7 N8 C9 111.30(9) . . ?
C7 N8 H8A 110.1(10) . . ?
C9 N8 H8A 111.7(10) . . ?
C7 N8 H8B 112.0(10) . . ?
C9 N8 H8B 110.4(10) . . ?
H8A N8 H8B 100.9(13) . . ?
N8 C9 C10 110.15(10) . . ?
N8 C9 H9A 109.6 . . ?
C10 C9 H9A 109.6 . . ?
N8 C9 H9B 109.6 . . ?
C10 C9 H9B 109.6 . . ?
H9A C9 H9B 108.1 . . ?
C9 C10 C5 110.76(10) . . ?
C9 C10 H10A 109.5 . . ?
C5 C10 H10A 109.5 . . ?
C9 C10 H10B 109.5 . . ?
C5 C10 H10B 109.5 . . ?
H10A C10 H10B 108.1 . . ?
O13 C11 O12 123.39(11) . . ?
O13 C11 C14 119.00(10) . . ?
O12 C11 C14 117.61(11) . . ?
C14 C14 C11 122.54(14) 2_676 . ?
C14 C14 H14 118.7 2_676 . ?
C11 C14 H14 118.7 . . ?

loop_
_geom_bond_atom_site_label_1
_geom_bond_atom_site_label_2
_geom_bond_distance
_geom_bond_site_symmetry_2
_geom_bond_publ_flag
O1 C5 1.4152(15) . ?
O1 C2 1.4366(16) . ?
C2 C3 1.528(2) . ?
C2 H2A 0.9900 . ?
C2 H2B 0.9900 . ?
C3 O4 1.4352(16) . ?
C3 H3A 0.9900 . ?
C3 H3B 0.9900 . ?
O4 C5 1.4183(14) . ?
C5 C6 1.5106(16) . ?
C5 C10 1.5273(16) . ?
C6 C7 1.5166(18) . ?
C6 H6A 0.9900 . ?
C6 H6B 0.9900 . ?
C7 N8 1.4875(16) . ?
C7 H7A 0.9900 . ?
C7 H7B 0.9900 . ?
N8 C9 1.4878(16) . ?
N8 H8A 0.939(17) . ?
N8 H8B 0.922(17) . ?
C9 C10 1.5143(18) . ?
C9 H9A 0.9900 . ?
C9 H9B 0.9900 . ?
C10 H10A 0.9900 . ?
C10 H10B 0.9900 . ?
C11 O13 1.2504(15) . ?
C11 O12 1.2566(15) . ?
C11 C14 1.5022(16) . ?
C14 C14 1.325(2) 2_676 ?
C14 H14 0.9500 . ?

loop_
_geom_hbond_atom_site_label_D
_geom_hbond_atom_site_label_H
_geom_hbond_atom_site_label_A
_geom_hbond_distance_DH
_geom_hbond_distance_HA
_geom_hbond_distance_DA
_geom_hbond_angle_DHA
_geom_hbond_site_symmetry_A
_geom_hbond_publ_flag
C2 H2A O13 0.99 2.56 3.3824(18) 140.1 1_645 yes
C6 H6B O12 0.99 2.50 3.3363(16) 142.2 1_655 yes
N8 H8A O12 0.939(17) 1.728(17) 2.6590(15) 170.6(15 . yes
N8 H8B O13 0.922(17) 1.782(17) 2.6855(14) 166.1(14 1_655 yes

loop_
_geom_torsion_atom_site_label_1
_geom_torsion_atom_site_label_2
_geom_torsion_atom_site_label_3
_geom_torsion_atom_site_label_4
_geom_torsion
_geom_torsion_site_symmetry_1
_geom_torsion_site_symmetry_2
_geom_torsion_site_symmetry_3
_geom_torsion_site_symmetry_4
_geom_torsion_publ_flag
C5 O1 C2 C3 27.45(13) . . . . ?
O1 C2 C3 O4 -8.69(14) . . . . ?
C2 C3 O4 C5 -13.21(13) . . . . ?
C2 O1 C5 O4 -36.74(12) . . . . ?
C2 O1 C5 C6 -153.95(11) . . . . ?
C2 O1 C5 C10 83.50(12) . . . . ?
C3 O4 C5 O1 30.94(12) . . . . ?
C3 O4 C5 C6 147.34(10) . . . . ?
C3 O4 C5 C10 -89.65(12) . . . . ?
O1 C5 C6 C7 -175.15(9) . . . . ?
O4 C5 C6 C7 70.13(12) . . . . ?
C10 C5 C6 C7 -52.57(14) . . . . ?
C5 C6 C7 N8 54.71(13) . . . . ?
C6 C7 N8 C9 -58.45(13) . . . . ?
C7 N8 C9 C10 59.84(13) . . . . ?
N8 C9 C10 C5 -56.96(13) . . . . ?
O1 C5 C10 C9 174.54(9) . . . . ?
O4 C5 C10 C9 -68.28(13) . . . . ?
C6 C5 C10 C9 53.70(13) . . . . ?
O13 C11 C14 C14 -3.7(2) . . . 2_676 ?
O12 C11 C14 C14 175.88(16) . . . 2_676 ?
